data_4127677
loop_
_publ_author_name
'Touge, Taichiro'
'Sakaguchi, Kazuhiko'
'Tamaki, Nao'
'Nara, Hideki'
'Yokozawa, Tohru'
'Matsumura, Kazuhiko'
'Kayaki, Yoshihito'

_publ_section_title
;
 Multiple Absolute Stereocontrol in Cascade Lactone Formation via Dynamic
 Kinetic Resolution Driven by the Asymmetric Transfer Hydrogenation of
 Keto Acids with Oxo-Tethered Ruthenium Catalysts.
;
_journal_issue 41
_journal_name_full 'Journal of the American Chemical Society'
_journal_page_first 16354
_journal_page_last 16361
_journal_paper_doi 10.1021/jacs.9b07297
_journal_volume 141
_journal_year 2019
_chemical_absolute_configuration ad
_chemical_formula_moiety 'C18 H15 Cl O2'
_chemical_formula_sum 'C18 H15 Cl O2'
_chemical_formula_weight 298.75
_chemical_name_systematic
;
(3R,3aS,9bR)-8-chloro-3-phenyl-3a,4,5,9b-tetrahydronaphtho[1,2-b]furan-2(3H)-one
;
_space_group_crystal_system monoclinic
_space_group_IT_number 4
_space_group_name_Hall 'P 2yb'
_space_group_name_H-M_alt 'P 1 21 1'
_symmetry_space_group_name_Hall 'P 2yb'
_symmetry_space_group_name_H-M 'P 1 21 1'
_atom_sites_solution_hydrogens geom
_atom_sites_solution_primary dual
_audit_creation_date 2019-02-28
_audit_creation_method
;
Olex2 1.3-ac4
(compiled 2018.12.05 svn.r3537 for Rigaku Oxford Diffraction, GUI svn.r5625)
;
_cell_angle_alpha 90
_cell_angle_beta 91.2367(6)
_cell_angle_gamma 90
_cell_formula_units_Z 4
_cell_length_a 6.74007(4)
_cell_length_b 24.03214(17)
_cell_length_c 8.74986(6)
_cell_measurement_reflns_used 19027
_cell_measurement_temperature 100.01(10)
_cell_measurement_theta_max 76.9790
_cell_measurement_theta_min 3.6660
_cell_volume 1416.957(16)
_computing_cell_refinement 'CrysAlisPro 1.171.40.37a (Rigaku OD, 2019)'
_computing_data_collection 'CrysAlisPro 1.171.40.37a (Rigaku OD, 2019)'
_computing_data_reduction 'CrysAlisPro 1.171.40.37a (Rigaku OD, 2019)'
_computing_molecular_graphics 'Olex2 (Dolomanov et al., 2009)'
_computing_publication_material 'Olex2 (Dolomanov et al., 2009)'
_computing_structure_refinement 'ShelXL (Sheldrick, 2015)'
_computing_structure_solution 'ShelXT (Sheldrick, 2015)'
_diffrn_ambient_environment N~2~
_diffrn_ambient_temperature 100.01(10)
_diffrn_detector 'CCD plate'
_diffrn_detector_area_resol_mean 10.0000
_diffrn_detector_type HyPix
_diffrn_measured_fraction_theta_full 1.000
_diffrn_measured_fraction_theta_max 0.995
_diffrn_measurement_details
;
List of Runs (angles in degrees, time in seconds):

  # Type    Start    End  Width  t~exp~   \w     \q     \k     \f   Frames
--------------------------------------------------------------------------
  1  \w    -84.00  31.00   0.50    0.05    --  -39.70  97.00  58.00  230
  2  \w     -9.00  84.00   0.50    0.05    --   39.70 -97.00 -49.00  186
  3  \w    -83.00 -14.00   0.50    0.21    --  -94.50  97.00  58.00  138
  4  \w     36.00 109.00   0.50    0.21    --  116.00 -97.00 -49.00  146
  5  \w    104.00 178.00   0.50    0.21    --  116.00  97.00  58.00  148
  6  \w    -26.00  43.00   0.50    0.05    --  -39.70  19.00   0.00  138
  7  \w    -26.00  43.00   0.50    0.05    --  -39.70  19.00  60.00  138
  8  \w    -26.00  43.00   0.50    0.05    --  -39.70  19.00 -30.00  138
  9  \w     58.00 121.00   0.50    0.05    --   39.70-178.00 -30.00  126
 10  \w     -4.00  85.00   0.50    0.05    --   39.70 -99.00 150.00  178
 11  \w    -45.00  26.00   0.50    0.05    --   39.70 -19.00  90.00  142
 12  \w     -3.00  34.00   0.50    0.05    --   39.70  95.00 120.99   74
 13  \w    -85.00 -14.00   0.50    0.21    --  -94.50 111.00  60.00  142
 14  \w   -175.00 -82.00   0.50    0.21    --  -94.50 -97.00 -49.00  186
 15  \w   -175.00 -80.00   0.50    0.21    --  -94.50 -94.00-120.00  190
 16  \w   -170.00 -68.00   0.50    0.21    --  -94.50 -56.00-135.25  204
 17  \w    -71.00 -19.00   0.50    0.21    --  -94.50  61.00-120.00  104
 18  \w    -51.00 -15.00   0.50    0.21    --  -94.50  45.00   0.00   72
 19  \w     81.00 178.00   0.50    0.21    --  116.00  77.00 120.00  194
 20  \w     60.00 150.00   0.50    0.21    --  116.00 178.00-120.00  180
 21  \w     42.00  71.00   0.50    0.21    --  116.00 -61.00-150.00   58
 22  \w     36.00 111.00   0.50    0.21    --  116.00-111.00  60.00  150
 23  \w     36.00 109.00   0.50    0.21    --  116.00 -94.00 120.00  146
 24  \w     87.00 178.00   0.50    0.21    --  116.00  61.00-180.00  182
 25  \w     87.00 178.00   0.50    0.21    --  116.00  45.00 150.00  182
 26  \w     42.00  71.00   0.50    0.21    --  116.00 -61.00 -60.00   58
 27  \w     81.00 178.00   0.50    0.21    --  116.00  77.00 -90.00  194
 28  \w     42.00  71.00   0.50    0.21    --  116.00 -61.00 -30.00   58
 29  \w     36.00 111.00   0.50    0.21    --  116.00-111.00 -90.00  150
 30  \w     36.00 109.00   0.50    0.21    --  116.00 -94.00-150.00  146
 31  \w     36.00 109.00   0.50    0.21    --  116.00 -94.00-180.00  146
 32  \w     42.00 106.00   0.50    0.21    --  116.00 -77.00 -60.00  128
 33  \w    100.00 178.00   0.50    0.21    --  116.00 111.00  30.00  156
 34  \w     36.00 111.00   0.50    0.21    --  116.00-111.00   0.00  150
 35  \w     36.00 109.00   0.50    0.21    --  116.00 -94.00  90.00  146
 36  \w     42.00 106.00   0.50    0.21    --  116.00 -77.00   0.00  128
 37  \w     36.00 178.00   0.50    0.21    --  116.00  15.00 -30.00  284
 38  \w    100.00 178.00   0.50    0.21    --  116.00 111.00-120.00  156
 39  \w     87.00 178.00   0.50    0.21    --  116.00  45.00 120.00  182
 40  \w     36.00 111.00   0.50    0.21    --  116.00-111.00  90.00  150
 41  \w     36.00 109.00   0.50    0.21    --  116.00 -94.00  30.00  146
 42  \w     36.00 111.00   0.50    0.21    --  116.00-111.00-150.00  150
 43  \w     41.00 126.00   0.50    0.21    --  116.00-136.00  85.15  170
 44  \w     42.00  71.00   0.50    0.21    --  116.00 -61.00  90.00   58
 45  \w    -26.00  43.00   0.50    0.05    --  -39.70  19.00 -90.00  138
 46  \w   -114.00  -5.00   0.50    0.05    --  -39.70 -77.00  60.00  218
 47  \w   -115.00 -12.00   0.50    0.05    --  -39.70 -57.00   0.00  206
 48  \w   -115.00 -12.00   0.50    0.05    --  -39.70 -57.00-120.00  206
 49  \w     -3.00  34.00   0.50    0.05    --   39.70  95.00 156.94   74
 50  \w     13.00 115.00   0.50    0.05    --   39.70  57.00-120.00  204
 51  \w      5.00 114.00   0.50    0.05    --   39.70  77.00 -30.00  218
 52  \w     -3.00  37.00   0.50    0.05    --   39.70  94.00-156.96   80
 53  \w     -2.00  44.00   0.50    0.05    --   39.70  92.00  15.24   92
;
_diffrn_measurement_device 'four-circle diffractometer'
_diffrn_measurement_device_type 'XtaLAB Synergy, Dualflex, HyPix'
_diffrn_measurement_method '\w scans'
_diffrn_orient_matrix_type 'CrysAlisPro convention (1999,Acta A55,543-557)'
_diffrn_orient_matrix_UB_11 -0.0710919000
_diffrn_orient_matrix_UB_12 0.0601721000
_diffrn_orient_matrix_UB_13 0.0256462000
_diffrn_orient_matrix_UB_21 -0.0546614000
_diffrn_orient_matrix_UB_22 0.0049900000
_diffrn_orient_matrix_UB_23 -0.1713519000
_diffrn_orient_matrix_UB_31 -0.2101687000
_diffrn_orient_matrix_UB_32 -0.0215967000
_diffrn_orient_matrix_UB_33 0.0317410000
_diffrn_radiation_monochromator mirror
_diffrn_radiation_probe x-ray
_diffrn_radiation_type CuK\a
_diffrn_radiation_wavelength 1.54184
_diffrn_reflns_av_R_equivalents 0.0347
_diffrn_reflns_av_unetI/netI 0.0225
_diffrn_reflns_Laue_measured_fraction_full 1.000
_diffrn_reflns_Laue_measured_fraction_max 0.995
_diffrn_reflns_limit_h_max 6
_diffrn_reflns_limit_h_min -8
_diffrn_reflns_limit_k_max 30
_diffrn_reflns_limit_k_min -30
_diffrn_reflns_limit_l_max 11
_diffrn_reflns_limit_l_min -11
_diffrn_reflns_number 29371
_diffrn_reflns_point_group_measured_fraction_full 1.000
_diffrn_reflns_point_group_measured_fraction_max 0.987
_diffrn_reflns_theta_full 67.684
_diffrn_reflns_theta_max 77.361
_diffrn_reflns_theta_min 3.678
_diffrn_source 'micro-focus sealed X-ray tube'
_diffrn_source_type 'PhotonJet (Cu) X-ray Source'
_exptl_absorpt_coefficient_mu 2.393
_exptl_absorpt_correction_T_max 1.000
_exptl_absorpt_correction_T_min 0.606
_exptl_absorpt_correction_type gaussian
_exptl_absorpt_process_details
;
CrysAlisPro 1.171.40.37a (Rigaku Oxford Diffraction, 2019)
Numerical absorption correction based on gaussian integration over
            a multifaceted crystal model
Empirical absorption correction using spherical harmonics,
 implemented in SCALE3 ABSPACK scaling algorithm.
;
_exptl_crystal_colour colourless
_exptl_crystal_density_diffrn 1.400
_exptl_crystal_description prism
_exptl_crystal_F_000 624
_exptl_crystal_size_max 0.229
_exptl_crystal_size_mid 0.151
_exptl_crystal_size_min 0.088
_refine_diff_density_max 0.300
_refine_diff_density_min -0.199
_refine_diff_density_rms 0.041
_refine_ls_abs_structure_details
;
 Flack x determined using 2798 quotients [(I+)-(I-)]/[(I+)+(I-)]
 (Parsons, Flack and Wagner, Acta Cryst. B69 (2013) 249-259).
;
_refine_ls_abs_structure_Flack -0.001(3)
_refine_ls_extinction_method none
_refine_ls_goodness_of_fit_ref 1.036
_refine_ls_hydrogen_treatment constr
_refine_ls_matrix_type full
_refine_ls_number_parameters 379
_refine_ls_number_reflns 5950
_refine_ls_number_restraints 1
_refine_ls_restrained_S_all 1.036
_refine_ls_R_factor_all 0.0272
_refine_ls_R_factor_gt 0.0264
_refine_ls_shift/su_max 0.000
_refine_ls_shift/su_mean 0.000
_refine_ls_structure_factor_coef Fsqd
_refine_ls_weighting_details 'w=1/[\s^2^(Fo^2^)+(0.0407P)^2^+0.3745P] where P=(Fo^2^+2Fc^2^)/3'
_refine_ls_weighting_scheme calc
_refine_ls_wR_factor_gt 0.0694
_refine_ls_wR_factor_ref 0.0702
_reflns_Friedel_coverage 0.937
_reflns_Friedel_fraction_full 1.000
_reflns_Friedel_fraction_max 0.979
_reflns_number_gt 5888
_reflns_number_total 5950
_reflns_threshold_expression 'I > 2\s(I)'
_cod_data_source_file ja9b07297_si_009.cif
_cod_data_source_block exp_58
_cod_depositor_comments
;

2020-08-12
Z value and formula fixed to values more according to usual
chemical conventions.                 miguel
;
_cod_original_formula_sum 'C36 H30 Cl2 O4'
_cod_original_formula_weight 597.50
_cod_original_formula_moiety '2(C18 H15 Cl O2)'
_cod_original_formula_units_Z 2
_cod_original_cell_volume 1416.956(16)
_cod_database_code 4127677
_shelx_shelxl_version_number 2018/3
_shelx_space_group_comment
;
The symmetry employed for this shelxl refinement is uniquely defined
by the following loop, which should always be used as a source of
symmetry information in preference to the above space-group names.
They are only intended as comments.
;
_diffrn_oxdiff_digest_frames
;
01a28e6673982bde9f352b64d6e5d9888f07964d8de
;
_reflns_odcompleteness_completeness 99.97
_reflns_odcompleteness_iscentric 1
_reflns_odcompleteness_theta 74.33
_olex2_refinement_description
;
1. Fixed Uiso
 At 1.2 times of:
  All C(H) groups, All C(H,H) groups
2.a Ternary CH refined with riding coordinates:
 C12(H12), C32(H32), C3(H3), C22(H22), C31(H31), C2(H2)
2.b Secondary CH2 refined with riding coordinates:
 C29(H29A,H29B), C30(H30A,H30B), C5(H5A,H5B), C4(H4A,H4B)
2.c Aromatic/amide H refined with riding coordinates:
 C24(H24), C37(H37), C17(H17), C10(H10), C36(H36), C8(H8), C7(H7), C40(H40),
 C26(H26), C15(H15), C18(H18), C39(H39), C19(H19), C27(H27), C16(H16), C38(H38)
;
_ins_header
;
TITL exp_58 in P2(1) 
REM P2(1) (#4 in standard setting)
CELL 1.54184   6.740069  24.032137   8.749856  90.0000  91.2367  90.0000
ZERR    6.00   0.000036   0.000169   0.000057   0.0000   0.0006   0.0000
LATT -1
SYMM -x, y+1/2,-z 
SFAC C H N O
UNIT 66.00 60.00 6.00 6.00
TREF
HKLF 4
END
;
_olex2_submission_special_instructions 'No special instructions were received'
_oxdiff_exptl_absorpt_empirical_details
;
Empirical correction (ABSPACK) includes:
- Absorption correction using spherical harmonics
- Frame scaling
;
_oxdiff_exptl_absorpt_empirical_full_max 1.349
_oxdiff_exptl_absorpt_empirical_full_min 0.765

loop_
_space_group_symop_operation_xyz
'x, y, z'
'-x, y+1/2, -z'

loop_
_atom_site_label
_atom_site_type_symbol
_atom_site_fract_x
_atom_site_fract_y
_atom_site_fract_z
_atom_site_U_iso_or_equiv
_atom_site_adp_type
_atom_site_occupancy
_atom_site_site_symmetry_order
_atom_site_calc_flag
_atom_site_refinement_flags_posn
Cl20 Cl 0.98761(8) 0.45879(2) 0.57701(7) 0.02542(13) Uani 1 1 d .
Cl41 Cl 1.09796(8) 0.53952(2) -0.07369(6) 0.02727(13) Uani 1 1 d .
O34 O 1.0239(2) 0.32403(6) 0.10802(18) 0.0200(3) Uani 1 1 d .
O13 O 0.9156(2) 0.67185(6) 0.38519(19) 0.0206(3) Uani 1 1 d .
O21 O 0.8834(2) 0.75171(7) 0.51251(19) 0.0250(3) Uani 1 1 d .
O42 O 0.9776(2) 0.24352(7) -0.01493(18) 0.0216(3) Uani 1 1 d .
C12 C 0.7986(3) 0.63801(9) 0.2770(2) 0.0180(4) Uani 1 1 d .
H12 H 0.882405 0.626906 0.192062 0.022 Uiso 1 1 calc R
C28 C 0.6473(3) 0.42719(9) 0.1490(2) 0.0174(4) Uani 1 1 d .
C24 C 0.9854(3) 0.44576(9) 0.0752(3) 0.0201(4) Uani 1 1 d .
H24 H 1.118178 0.435360 0.073231 0.024 Uiso 1 1 calc R
C23 C 0.8471(3) 0.41148(9) 0.1454(2) 0.0170(4) Uani 1 1 d .
C37 C 0.3317(3) 0.16819(10) 0.2056(2) 0.0213(4) Uani 1 1 d .
H37 H 0.196475 0.162772 0.188437 0.026 Uiso 1 1 calc R
C17 C 0.3622(4) 0.87415(9) 0.2140(2) 0.0213(4) Uani 1 1 d .
H17 H 0.308988 0.908256 0.184123 0.026 Uiso 1 1 calc R
C35 C 0.6222(3) 0.22685(9) 0.1876(2) 0.0155(4) Uani 1 1 d .
C10 C 0.8670(3) 0.55144(9) 0.4264(3) 0.0187(4) Uani 1 1 d .
H10 H 1.001126 0.560242 0.422030 0.022 Uiso 1 1 calc R
C36 C 0.4197(3) 0.21821(9) 0.1642(2) 0.0175(4) Uani 1 1 d .
H36 H 0.342091 0.246199 0.120233 0.021 Uiso 1 1 calc R
C8 C 0.6083(3) 0.49039(9) 0.5119(2) 0.0190(4) Uani 1 1 d .
H8 H 0.569074 0.458992 0.565525 0.023 Uiso 1 1 calc R
C7 C 0.4692(3) 0.52471(9) 0.4416(2) 0.0178(4) Uani 1 1 d .
H7 H 0.335433 0.515663 0.447296 0.021 Uiso 1 1 calc R
C9 C 0.8075(3) 0.50383(9) 0.5007(2) 0.0197(4) Uani 1 1 d .
C33 C 0.9144(3) 0.27832(9) 0.0691(2) 0.0180(4) Uani 1 1 d .
C29 C 0.4925(3) 0.39142(9) 0.2232(2) 0.0182(4) Uani 1 1 d .
H29A H 0.422822 0.370045 0.144800 0.022 Uiso 1 1 calc R
H29B H 0.396434 0.415282 0.271808 0.022 Uiso 1 1 calc R
C40 C 0.7356(3) 0.18490(9) 0.2576(2) 0.0184(4) Uani 1 1 d .
H40 H 0.870413 0.190494 0.276724 0.022 Uiso 1 1 calc R
C26 C 0.7272(3) 0.51129(9) 0.0081(2) 0.0208(4) Uani 1 1 d .
H26 H 0.686922 0.544223 -0.038917 0.025 Uiso 1 1 calc R
C25 C 0.9241(3) 0.49532(9) 0.0083(3) 0.0208(4) Uani 1 1 d .
C14 C 0.5231(3) 0.77255(9) 0.3072(2) 0.0159(4) Uani 1 1 d .
C15 C 0.6434(3) 0.81303(9) 0.2425(3) 0.0204(4) Uani 1 1 d .
H15 H 0.777671 0.806011 0.229540 0.024 Uiso 1 1 calc R
C1 C 0.8121(3) 0.71774(9) 0.4271(2) 0.0188(4) Uani 1 1 d .
C32 C 0.7142(3) 0.28153(8) 0.1451(2) 0.0158(4) Uani 1 1 d .
H32 H 0.621917 0.300879 0.075209 0.019 Uiso 1 1 calc R
C30 C 0.5807(3) 0.35164(9) 0.3420(2) 0.0191(4) Uani 1 1 d .
H30A H 0.621505 0.372567 0.432102 0.023 Uiso 1 1 calc R
H30B H 0.479749 0.325266 0.371965 0.023 Uiso 1 1 calc R
C18 C 0.2411(3) 0.83365(10) 0.2752(3) 0.0211(4) Uani 1 1 d .
H18 H 0.106120 0.840412 0.285365 0.025 Uiso 1 1 calc R
C3 C 0.6350(3) 0.67676(9) 0.2171(2) 0.0167(4) Uani 1 1 d .
H3 H 0.687148 0.698198 0.131564 0.020 Uiso 1 1 calc R
C5 C 0.3665(3) 0.60833(9) 0.2851(2) 0.0174(4) Uani 1 1 d .
H5A H 0.303452 0.631078 0.361638 0.021 Uiso 1 1 calc R
H5B H 0.265786 0.584340 0.239486 0.021 Uiso 1 1 calc R
C39 C 0.6477(3) 0.13476(9) 0.2988(2) 0.0203(4) Uani 1 1 d .
H39 H 0.724439 0.106829 0.343841 0.024 Uiso 1 1 calc R
C6 C 0.5240(3) 0.57275(8) 0.3620(2) 0.0162(4) Uani 1 1 d .
C4 C 0.4492(3) 0.64621(9) 0.1613(2) 0.0178(4) Uani 1 1 d .
H4A H 0.480558 0.624047 0.072400 0.021 Uiso 1 1 calc R
H4B H 0.348879 0.673165 0.130769 0.021 Uiso 1 1 calc R
C22 C 0.9201(3) 0.35806(9) 0.2202(2) 0.0183(4) Uani 1 1 d .
H22 H 1.012892 0.367467 0.304040 0.022 Uiso 1 1 calc R
C11 C 0.7255(3) 0.58640(9) 0.3579(2) 0.0166(4) Uani 1 1 d .
C19 C 0.3209(3) 0.78305(9) 0.3214(2) 0.0184(4) Uani 1 1 d .
H19 H 0.239020 0.755917 0.362071 0.022 Uiso 1 1 calc R
C27 C 0.5909(3) 0.47745(10) 0.0792(2) 0.0202(4) Uani 1 1 d .
H27 H 0.458583 0.488332 0.080636 0.024 Uiso 1 1 calc R
C31 C 0.7583(3) 0.32002(9) 0.2817(2) 0.0166(4) Uani 1 1 d .
H31 H 0.815786 0.297654 0.365208 0.020 Uiso 1 1 calc R
C16 C 0.5634(4) 0.86369(9) 0.1974(3) 0.0217(4) Uani 1 1 d .
H16 H 0.644632 0.890802 0.155867 0.026 Uiso 1 1 calc R
C2 C 0.6063(3) 0.71661(9) 0.3527(2) 0.0164(4) Uani 1 1 d .
H2 H 0.515036 0.699150 0.424016 0.020 Uiso 1 1 calc R
C38 C 0.4460(4) 0.12637(9) 0.2727(2) 0.0212(4) Uani 1 1 d .
H38 H 0.387659 0.092857 0.300081 0.025 Uiso 1 1 calc R

loop_
_atom_site_aniso_label
_atom_site_aniso_U_11
_atom_site_aniso_U_22
_atom_site_aniso_U_33
_atom_site_aniso_U_23
_atom_site_aniso_U_13
_atom_site_aniso_U_12
Cl20 0.0224(2) 0.0202(2) 0.0336(3) 0.0093(2) 0.0001(2) 0.00271(19)
Cl41 0.0298(3) 0.0227(3) 0.0292(3) 0.0072(2) -0.0003(2) -0.0071(2)
O34 0.0174(7) 0.0171(7) 0.0256(8) 0.0018(6) 0.0023(6) 0.0018(6)
O13 0.0166(6) 0.0167(7) 0.0282(8) 0.0038(6) -0.0030(6) -0.0018(6)
O21 0.0266(8) 0.0235(8) 0.0247(8) 0.0002(7) -0.0068(6) -0.0047(6)
O42 0.0241(7) 0.0198(8) 0.0210(7) 0.0003(6) 0.0035(6) 0.0040(6)
C12 0.0174(9) 0.0165(10) 0.0203(10) 0.0011(8) 0.0014(7) -0.0011(8)
C28 0.0216(10) 0.0169(10) 0.0135(9) -0.0007(8) -0.0020(7) 0.0006(8)
C24 0.0202(10) 0.0188(11) 0.0213(10) 0.0000(8) -0.0030(8) -0.0001(8)
C23 0.0210(10) 0.0150(10) 0.0148(9) -0.0003(7) -0.0028(7) -0.0004(8)
C37 0.0215(9) 0.0247(11) 0.0176(10) -0.0036(8) 0.0019(8) -0.0038(8)
C17 0.0309(11) 0.0175(11) 0.0151(10) -0.0031(8) -0.0043(9) 0.0030(8)
C35 0.0183(9) 0.0151(10) 0.0134(9) -0.0007(7) 0.0018(7) 0.0003(7)
C10 0.0166(9) 0.0181(10) 0.0213(10) 0.0007(8) 0.0025(8) 0.0003(7)
C36 0.0197(9) 0.0179(10) 0.0147(9) -0.0019(7) -0.0001(7) 0.0019(8)
C8 0.0248(10) 0.0130(9) 0.0192(10) -0.0004(7) 0.0026(8) -0.0012(8)
C7 0.0194(9) 0.0146(10) 0.0194(9) -0.0021(8) 0.0030(7) -0.0027(7)
C9 0.0243(10) 0.0162(10) 0.0185(10) 0.0005(8) 0.0013(8) 0.0032(8)
C33 0.0185(9) 0.0174(10) 0.0181(9) 0.0045(8) -0.0008(8) 0.0021(8)
C29 0.0196(9) 0.0168(10) 0.0181(9) -0.0007(8) 0.0006(8) 0.0015(8)
C40 0.0201(9) 0.0186(10) 0.0164(10) -0.0007(8) 0.0000(8) 0.0021(8)
C26 0.0304(11) 0.0141(10) 0.0178(10) 0.0010(8) -0.0025(8) 0.0013(8)
C25 0.0277(11) 0.0163(10) 0.0183(10) -0.0003(8) 0.0001(8) -0.0035(8)
C14 0.0200(9) 0.0145(10) 0.0131(9) -0.0009(7) -0.0018(7) -0.0014(8)
C15 0.0203(10) 0.0199(10) 0.0210(10) 0.0019(8) 0.0012(8) -0.0012(8)
C1 0.0198(9) 0.0177(11) 0.0187(10) 0.0060(8) -0.0017(8) -0.0026(8)
C32 0.0165(9) 0.0158(10) 0.0150(9) 0.0013(7) -0.0009(7) 0.0011(7)
C30 0.0234(10) 0.0180(10) 0.0158(9) -0.0001(8) 0.0013(8) 0.0013(8)
C18 0.0207(10) 0.0220(11) 0.0206(10) -0.0070(8) -0.0025(8) 0.0013(8)
C3 0.0189(9) 0.0164(10) 0.0149(9) 0.0008(7) 0.0014(7) 0.0004(7)
C5 0.0157(9) 0.0171(10) 0.0193(10) -0.0004(8) -0.0005(7) -0.0012(7)
C39 0.0284(11) 0.0173(10) 0.0152(9) 0.0025(8) 0.0024(8) 0.0042(8)
C6 0.0195(9) 0.0137(10) 0.0155(9) -0.0027(7) 0.0020(7) 0.0002(8)
C4 0.0208(10) 0.0175(10) 0.0151(9) 0.0002(7) -0.0011(7) -0.0003(8)
C22 0.0185(9) 0.0174(10) 0.0188(9) 0.0004(8) -0.0021(8) 0.0016(8)
C11 0.0195(9) 0.0153(10) 0.0150(9) -0.0012(7) 0.0034(7) 0.0010(8)
C19 0.0214(10) 0.0165(10) 0.0174(9) -0.0037(8) 0.0007(8) -0.0036(8)
C27 0.0222(10) 0.0202(11) 0.0183(10) -0.0018(8) -0.0009(8) 0.0037(8)
C31 0.0197(9) 0.0151(10) 0.0148(9) 0.0016(7) -0.0017(7) 0.0007(7)
C16 0.0301(11) 0.0162(10) 0.0186(10) 0.0016(8) 0.0006(9) -0.0019(9)
C2 0.0167(9) 0.0164(10) 0.0162(9) 0.0015(7) 0.0008(7) -0.0017(7)
C38 0.0313(11) 0.0168(10) 0.0156(9) -0.0021(8) 0.0044(8) -0.0054(8)

loop_
_atom_type_symbol
_atom_type_description
_atom_type_scat_dispersion_real
_atom_type_scat_dispersion_imag
_atom_type_scat_source
C C 0.0181 0.0091 'International Tables Vol C Tables 4.2.6.8 and 6.1.1.4'
H H 0.0000 0.0000 'International Tables Vol C Tables 4.2.6.8 and 6.1.1.4'
Cl Cl 0.3639 0.7018 'International Tables Vol C Tables 4.2.6.8 and 6.1.1.4'
O O 0.0492 0.0322 'International Tables Vol C Tables 4.2.6.8 and 6.1.1.4'

loop_
_exptl_crystal_face_index_h
_exptl_crystal_face_index_k
_exptl_crystal_face_index_l
_exptl_crystal_face_perp_dist
1 1 0 0.0697
1 0 1 0.0673
-4 -9 1 0.0688
0 -6 5 0.1028
-4 -4 0 0.0642
-2 3 -5 0.1028
0 6 -5 0.1088
0 15 2 0.0556
0 14 -3 0.0640
0 -14 3 0.0829
4 -2 0 0.0814
-4 5 -1 0.0762
0 -4 -6 0.1048
0 4 6 0.0994
0 -14 -2 0.0628
2 -11 -3 0.0855
-3 7 3 0.0927
0 -15 -1 0.0413
0 15 1 0.0482
0 16 0 0.0400

loop_
_geom_angle_atom_site_label_1
_geom_angle_atom_site_label_2
_geom_angle_atom_site_label_3
_geom_angle
C33 O34 C22 110.66(16)
C1 O13 C12 110.60(16)
O13 C12 C3 104.94(16)
O13 C12 C11 109.15(17)
C11 C12 C3 114.82(17)
C23 C28 C29 122.03(19)
C23 C28 C27 118.3(2)
C27 C28 C29 119.67(19)
C25 C24 C23 119.8(2)
C28 C23 C22 121.42(19)
C24 C23 C28 120.17(19)
C24 C23 C22 118.40(18)
C38 C37 C36 120.0(2)
C18 C17 C16 119.9(2)
C36 C35 C40 118.8(2)
C36 C35 C32 120.17(19)
C40 C35 C32 120.94(18)
C9 C10 C11 119.9(2)
C37 C36 C35 120.8(2)
C7 C8 C9 118.54(19)
C8 C7 C6 121.92(19)
C10 C9 Cl20 119.13(17)
C10 C9 C8 121.2(2)
C8 C9 Cl20 119.62(17)
O34 C33 C32 109.35(17)
O42 C33 O34 121.22(19)
O42 C33 C32 129.4(2)
C28 C29 C30 112.82(18)
C39 C40 C35 120.35(19)
C25 C26 C27 118.9(2)
C24 C25 Cl41 119.98(18)
C26 C25 Cl41 118.90(17)
C26 C25 C24 121.1(2)
C15 C14 C19 119.2(2)
C15 C14 C2 120.91(19)
C19 C14 C2 119.78(18)
C16 C15 C14 120.2(2)
O13 C1 C2 109.83(17)
O21 C1 O13 121.22(19)
O21 C1 C2 128.9(2)
C35 C32 C33 116.04(17)
C35 C32 C31 114.06(16)
C33 C32 C31 102.26(16)
C31 C30 C29 112.03(17)
C17 C18 C19 120.0(2)
C12 C3 C2 102.51(16)
C4 C3 C12 113.48(17)
C4 C3 C2 115.51(17)
C6 C5 C4 112.91(17)
C38 C39 C40 120.2(2)
C7 C6 C5 119.84(18)
C11 C6 C7 118.19(19)
C11 C6 C5 121.97(19)
C3 C4 C5 111.72(17)
O34 C22 C23 109.73(17)
O34 C22 C31 104.85(16)
C23 C22 C31 115.49(17)
C10 C11 C12 117.84(18)
C10 C11 C6 120.17(19)
C6 C11 C12 121.98(19)
C18 C19 C14 120.4(2)
C26 C27 C28 121.7(2)
C30 C31 C32 115.47(17)
C30 C31 C22 113.30(17)
C22 C31 C32 102.33(16)
C15 C16 C17 120.2(2)
C14 C2 C1 115.36(17)
C14 C2 C3 113.77(17)
C1 C2 C3 102.26(16)
C39 C38 C37 119.8(2)

loop_
_geom_bond_atom_site_label_1
_geom_bond_atom_site_label_2
_geom_bond_distance
Cl20 C9 1.748(2)
Cl41 C25 1.747(2)
O34 C33 1.362(3)
O34 C22 1.467(3)
O13 C12 1.466(3)
O13 C1 1.360(3)
O21 C1 1.200(3)
O42 C33 1.198(3)
C12 C3 1.527(3)
C12 C11 1.516(3)
C28 C23 1.400(3)
C28 C29 1.509(3)
C28 C27 1.402(3)
C24 C23 1.396(3)
C24 C25 1.386(3)
C23 C22 1.518(3)
C37 C36 1.392(3)
C37 C38 1.389(3)
C17 C18 1.385(3)
C17 C16 1.390(3)
C35 C36 1.392(3)
C35 C40 1.398(3)
C35 C32 1.503(3)
C10 C9 1.380(3)
C10 C11 1.397(3)
C8 C7 1.383(3)
C8 C9 1.386(3)
C7 C6 1.402(3)
C33 C32 1.519(3)
C29 C30 1.523(3)
C40 C39 1.394(3)
C26 C25 1.382(3)
C26 C27 1.384(3)
C14 C15 1.394(3)
C14 C19 1.394(3)
C14 C2 1.507(3)
C15 C16 1.385(3)
C1 C2 1.519(3)
C32 C31 1.536(3)
C30 C31 1.522(3)
C18 C19 1.386(3)
C3 C4 1.523(3)
C3 C2 1.540(3)
C5 C6 1.510(3)
C5 C4 1.529(3)
C39 C38 1.388(3)
C6 C11 1.398(3)
C22 C31 1.529(3)

loop_
_exptl_oxdiff_crystal_face_indexfrac_h
_exptl_oxdiff_crystal_face_indexfrac_k
_exptl_oxdiff_crystal_face_indexfrac_l
_exptl_oxdiff_crystal_face_x
_exptl_oxdiff_crystal_face_y
_exptl_oxdiff_crystal_face_z
0.9997 1.0013 -0.0002 -0.0108 -0.0496 -0.2317
0.9998 0.0029 0.9990 -0.0453 -0.2258 -0.1785
-3.6021 -8.7900 0.5372 -0.2591 0.0610 0.9639
0.0426 -5.9150 5.2519 -0.2243 -0.9318 0.2855
-4.2219 -4.1016 -0.0617 0.0518 0.2209 0.9739
-2.4144 2.7838 -4.5576 0.2223 0.9268 0.3027
-0.0372 5.9198 -5.2514 0.2242 0.9314 -0.2867
0.1422 14.8735 1.6916 0.9282 -0.2234 -0.2974
-0.3056 13.7591 -2.6346 0.7821 0.5368 -0.3165
-0.0958 -13.7899 2.6522 -0.7549 -0.5180 0.4021
4.3373 -1.8578 0.2310 -0.4142 -0.2859 -0.8641
-4.0285 5.3917 -0.9189 0.5873 0.4046 0.7010
0.1199 -3.8229 -5.5048 -0.3797 0.9176 -0.1174
-0.2256 3.6713 5.5158 0.3784 -0.9145 0.1432
-0.1932 -14.3233 -2.2250 -0.9052 0.3203 0.2793
2.1473 -11.1750 -2.8711 -0.8987 0.3188 -0.3011
-3.2891 7.1494 2.7830 0.7354 -0.2614 0.6252
0.1463 -15.4859 -0.6430 -0.9587 0.0249 0.2833
-0.4901 15.3612 0.7527 0.9785 -0.0255 -0.2049
-0.0643 15.5922 0.0444 0.9439 0.0737 -0.3218
